data_7153493
loop_
_publ_author_name
'Chamas, Zein el abidine'
'Dietz, Olivier'
'Aubert, Emmanuel'
'Fort, Yves'
'Mamane, Victor'

_publ_section_title
;
 Synthesis of new pentacyclic chromophores through a highly regio- and
 diastereoselective cascade process.
;
_journal_issue 21
_journal_name_full 'Organic &amp; biomolecular chemistry'
_journal_page_first 4815
_journal_page_last 4818
_journal_paper_doi 10.1039/c0ob00390e
_journal_volume 8
_journal_year 2010
_chemical_formula_moiety '2(C21 H17 N O4), C2 H3 N'
_chemical_formula_sum 'C44 H37 N3 O8'
_chemical_formula_weight 735.77
_chemical_name_systematic
;
?
;
_space_group_IT_number 14
_symmetry_cell_setting monoclinic
_symmetry_space_group_name_Hall '-P 2ybc'
_symmetry_space_group_name_H-M 'P 1 21/c 1'
_atom_sites_solution_hydrogens geom
_atom_sites_solution_primary direct
_atom_sites_solution_secondary difmap
_audit_creation_method SHELXL-97
_cell_angle_alpha 90.00
_cell_angle_beta 93.1660(10)
_cell_angle_gamma 90.00
_cell_formula_units_Z 4
_cell_length_a 5.61290(10)
_cell_length_b 19.2298(3)
_cell_length_c 32.3685(5)
_cell_measurement_reflns_used 22423
_cell_measurement_temperature 110(2)
_cell_measurement_theta_max 77.2097
_cell_measurement_theta_min 3.5524
_cell_volume 3488.36(10)
_computing_cell_refinement
;
CrysAlisPro, Oxford Diffraction Ltd.,
Version 1.171.33.31 (release 08-01-2009 CrysAlis171 .NET)
(compiled Jan 8 2009,16:24:04)
;
_computing_data_collection
;
CrysAlisPro, Oxford Diffraction Ltd.,
Version 1.171.33.31 (release 08-01-2009 CrysAlis171 .NET)
(compiled Jan 8 2009,16:24:04)
;
_computing_data_reduction
;
CrysAlisPro, Oxford Diffraction Ltd.,
Version 1.171.33.31 (release 08-01-2009 CrysAlis171 .NET)
(compiled Jan 8 2009,16:24:04)
;
_computing_structure_refinement 'SHELXL-97 (Sheldrick, 1997)'
_computing_structure_solution 'SIR_92 (Altomare et al., 1994)'
_diffrn_ambient_temperature 110(2)
_diffrn_detector_area_resol_mean 10.4508
_diffrn_measured_fraction_theta_full 0.998
_diffrn_measured_fraction_theta_max 0.998
_diffrn_measurement_device_type
;
'SuperNova (Dual, Cu at zero, Cu active), detector: Atlas'
;
_diffrn_measurement_method oscillation
_diffrn_radiation_monochromator mirror
_diffrn_radiation_source 'Nova (Cu) X-ray Source'
_diffrn_radiation_type CuK\a
_diffrn_radiation_wavelength 1.54184
_diffrn_reflns_av_R_equivalents 0.0185
_diffrn_reflns_av_sigmaI/netI 0.0146
_diffrn_reflns_limit_h_max 7
_diffrn_reflns_limit_h_min -6
_diffrn_reflns_limit_k_max 24
_diffrn_reflns_limit_k_min -24
_diffrn_reflns_limit_l_max 39
_diffrn_reflns_limit_l_min -40
_diffrn_reflns_number 37426
_diffrn_reflns_theta_full 77.48
_diffrn_reflns_theta_max 77.48
_diffrn_reflns_theta_min 3.57
_exptl_absorpt_coefficient_mu 0.795
_exptl_absorpt_correction_T_max 0.929
_exptl_absorpt_correction_T_min 0.824
_exptl_absorpt_correction_type analytical
_exptl_absorpt_process_details
;
CrysAlis RED, Oxford Diffraction Ltd.,
Version 1.171.32.29 (release 10-06-2008 CrysAlis171 .NET)
(compiled Jun 10 2008,16:49:55)
Analytical numeric absorption correction using a multifaceted crystal
model based on expressions derived by R.C. Clark & J.S. Reid.
(Clark, R. C. & Reid, J. S. (1995). Acta Cryst. A51, 887-897)
;
_exptl_crystal_colour orange-brown
_exptl_crystal_density_diffrn 1.401
_exptl_crystal_density_method 'not measured'
_exptl_crystal_description prism
_exptl_crystal_F_000 1544
_exptl_crystal_size_max 0.3628
_exptl_crystal_size_mid 0.1350
_exptl_crystal_size_min 0.1099
_refine_diff_density_max 0.473
_refine_diff_density_min -0.373
_refine_diff_density_rms 0.046
_refine_ls_extinction_method none
_refine_ls_goodness_of_fit_ref 1.042
_refine_ls_hydrogen_treatment constr
_refine_ls_matrix_type full
_refine_ls_number_parameters 503
_refine_ls_number_reflns 7394
_refine_ls_number_restraints 0
_refine_ls_restrained_S_all 1.042
_refine_ls_R_factor_all 0.0485
_refine_ls_R_factor_gt 0.0456
_refine_ls_shift/su_max 0.001
_refine_ls_shift/su_mean 0.000
_refine_ls_structure_factor_coef Fsqd
_refine_ls_weighting_details 'calc w=1/[\s^2^(Fo^2^)+(0.0559P)^2^+1.9507P] where P=(Fo^2^+2Fc^2^)/3'
_refine_ls_weighting_scheme calc
_refine_ls_wR_factor_gt 0.1151
_refine_ls_wR_factor_ref 0.1169
_reflns_number_gt 6875
_reflns_number_total 7394
_reflns_threshold_expression >2sigma(I)
_cod_data_source_file c0ob00390e.txt
_cod_data_source_block VM629
_cod_original_sg_symbol_H-M 'P 21/c'
_cod_database_code 7153493

loop_
_symmetry_equiv_pos_as_xyz
'x, y, z'
'-x, y+1/2, -z+1/2'
'-x, -y, -z'
'x, -y-1/2, z-1/2'

loop_
_atom_site_label
_atom_site_type_symbol
_atom_site_fract_x
_atom_site_fract_y
_atom_site_fract_z
_atom_site_U_iso_or_equiv
_atom_site_adp_type
_atom_site_occupancy
_atom_site_symmetry_multiplicity
_atom_site_calc_flag
_atom_site_refinement_flags
O48 O 0.61178(18) 0.23282(5) 0.77575(3) 0.0275(2) Uani 1 1 d .
O51 O 0.6499(2) 0.22738(6) 0.60894(3) 0.0339(3) Uani 1 1 d .
O49 O 0.3128(2) 0.06354(6) 0.98910(3) 0.0349(3) Uani 1 1 d .
O14 O 1.0123(2) 0.29182(6) 0.74211(3) 0.0319(2) Uani 1 1 d .
H14 H 0.8989 0.2872 0.7578 0.048 Uiso 1 1 calc R
O40 O 0.5111(2) 0.22300(6) 0.86156(3) 0.0352(3) Uani 1 1 d .
H40 H 0.5844 0.2429 0.8430 0.053 Uiso 1 1 calc R
O23 O 1.2828(2) 0.37477(6) 0.59394(3) 0.0346(3) Uani 1 1 d .
O25 O 0.6701(2) 0.46334(7) 0.97034(3) 0.0408(3) Uani 1 1 d .
O22 O 0.86506(19) 0.32693(6) 0.82686(3) 0.0318(2) Uani 1 1 d .
N27 N 0.2860(2) 0.16011(6) 0.77029(4) 0.0239(2) Uani 1 1 d .
C31 C 0.0531(2) 0.10317(7) 0.82155(4) 0.0233(3) Uani 1 1 d .
N1 N 1.1602(2) 0.40913(7) 0.81672(4) 0.0303(3) Uani 1 1 d .
C28 C 0.1240(2) 0.13460(7) 0.73895(4) 0.0231(3) Uani 1 1 d .
C7 C 1.4362(2) 0.41682(7) 0.71793(5) 0.0258(3) Uani 1 1 d .
C41 C 0.2202(2) 0.15583(7) 0.69996(4) 0.0234(3) Uani 1 1 d .
C5 C 1.4381(2) 0.43095(7) 0.76208(5) 0.0258(3) Uani 1 1 d .
C32 C 0.2167(2) 0.16354(7) 0.81288(4) 0.0234(3) Uani 1 1 d .
H32 H 0.1279 0.2079 0.8168 0.028 Uiso 1 1 calc R
C43 C 0.2860(3) 0.16848(8) 0.62791(4) 0.0273(3) Uani 1 1 d .
H43 H 0.2360 0.1611 0.5997 0.033 Uiso 1 1 calc R
C37 C 0.3893(3) 0.11194(8) 0.92140(4) 0.0275(3) Uani 1 1 d .
H37 H 0.5331 0.1339 0.9312 0.033 Uiso 1 1 calc R
C2 C 1.2765(3) 0.46321(8) 0.83976(5) 0.0288(3) Uani 1 1 d .
C33 C 0.0959(2) 0.08633(7) 0.86523(4) 0.0242(3) Uani 1 1 d .
C46 C 0.4321(2) 0.19263(7) 0.70910(4) 0.0229(3) Uani 1 1 d .
C29 C -0.0592(2) 0.09347(7) 0.74857(4) 0.0249(3) Uani 1 1 d .
H29 H -0.1720 0.0781 0.7276 0.030 Uiso 1 1 calc R
C6 C 1.2643(2) 0.38056(8) 0.78019(5) 0.0281(3) Uani 1 1 d .
H6 H 1.3559 0.3379 0.7889 0.034 Uiso 1 1 calc R
C38 C 0.3056(2) 0.11870(7) 0.88040(4) 0.0247(3) Uani 1 1 d .
C42 C 0.1453(3) 0.14418(8) 0.65903(4) 0.0266(3) Uani 1 1 d .
H42 H 0.0007 0.1201 0.6523 0.032 Uiso 1 1 calc R
C47 C 0.4650(2) 0.19906(7) 0.75465(4) 0.0224(3) Uani 1 1 d .
C35 C 0.0477(3) 0.03811(8) 0.93280(5) 0.0296(3) Uani 1 1 d .
H35 H -0.0389 0.0101 0.9510 0.035 Uiso 1 1 calc R
C34 C -0.0331(3) 0.04508(7) 0.89183(5) 0.0273(3) Uani 1 1 d .
H34 H -0.1747 0.0221 0.8818 0.033 Uiso 1 1 calc R
C12 C 1.2353(2) 0.37701(7) 0.70651(4) 0.0245(3) Uani 1 1 d .
C10 C 1.3225(3) 0.38522(8) 0.63551(5) 0.0283(3) Uani 1 1 d .
C36 C 0.2562(3) 0.07198(8) 0.94771(4) 0.0280(3) Uani 1 1 d .
C4 C 1.5404(3) 0.48294(8) 0.78453(5) 0.0306(3) Uani 1 1 d .
H4 H 1.6625 0.5102 0.7734 0.037 Uiso 1 1 calc R
C11 C 1.1748(3) 0.36042(7) 0.66549(4) 0.0257(3) Uani 1 1 d .
H11 H 1.0377 0.3332 0.6581 0.031 Uiso 1 1 calc R
C17 C 0.9955(3) 0.51397(9) 0.93962(5) 0.0374(4) Uani 1 1 d .
H17 H 1.0049 0.5460 0.9620 0.045 Uiso 1 1 calc R
C21 C 0.9766(3) 0.37993(8) 0.83699(5) 0.0279(3) Uani 1 1 d .
C18 C 0.8167(3) 0.46275(8) 0.93809(5) 0.0335(3) Uani 1 1 d .
C30 C -0.0832(2) 0.07282(7) 0.79108(4) 0.0254(3) Uani 1 1 d .
H30 H -0.1950 0.0379 0.7975 0.031 Uiso 1 1 calc R
C3 C 1.4648(3) 0.49732(8) 0.82552(5) 0.0309(3) Uani 1 1 d .
H3 H 1.5476 0.5308 0.8425 0.037 Uiso 1 1 calc R
C16 C 1.1572(3) 0.51867(8) 0.90936(5) 0.0360(4) Uani 1 1 d .
H16 H 1.2772 0.5535 0.9107 0.043 Uiso 1 1 calc R
C45 C 0.5752(3) 0.21659(7) 0.67881(4) 0.0254(3) Uani 1 1 d .
H45 H 0.7193 0.2409 0.6857 0.031 Uiso 1 1 calc R
C44 C 0.4999(3) 0.20360(8) 0.63770(4) 0.0267(3) Uani 1 1 d .
C20 C 0.9609(3) 0.42146(7) 0.87514(4) 0.0275(3) Uani 1 1 d .
C13 C 1.0923(3) 0.36032(7) 0.74362(4) 0.0252(3) Uani 1 1 d .
H13 H 0.9507 0.3919 0.7433 0.030 Uiso 1 1 calc R
C19 C 0.7958(3) 0.41587(8) 0.90536(5) 0.0298(3) Uani 1 1 d .
H19 H 0.6740 0.3815 0.9038 0.036 Uiso 1 1 calc R
C24 C 1.0653(3) 0.34147(9) 0.58039(5) 0.0346(3) Uani 1 1 d .
H24B H 1.0609 0.2945 0.5921 0.052 Uiso 1 1 calc R
H24C H 1.0554 0.3385 0.5501 0.052 Uiso 1 1 calc R
H24A H 0.9299 0.3685 0.5896 0.052 Uiso 1 1 calc R
C15 C 1.1417(3) 0.47110(8) 0.87651(4) 0.0292(3) Uani 1 1 d .
C39 C 0.4212(3) 0.15868(8) 0.84658(4) 0.0258(3) Uani 1 1 d .
H39 H 0.5546 0.1305 0.8360 0.031 Uiso 1 1 calc R
C8 C 1.5835(3) 0.44104(8) 0.68754(5) 0.0302(3) Uani 1 1 d .
H8 H 1.7210 0.4681 0.6949 0.036 Uiso 1 1 calc R
C52 C 0.5840(3) 0.21502(10) 0.56641(5) 0.0367(4) Uani 1 1 d .
H52B H 0.5612 0.1650 0.5619 0.055 Uiso 1 1 calc R
H52C H 0.7105 0.2319 0.5493 0.055 Uiso 1 1 calc R
H52A H 0.4350 0.2396 0.5588 0.055 Uiso 1 1 calc R
C9 C 1.5255(3) 0.42494(8) 0.64663(5) 0.0314(3) Uani 1 1 d .
H9 H 1.6245 0.4410 0.6257 0.038 Uiso 1 1 calc R
N55 N 0.0819(4) 0.29418(13) 0.99832(6) 0.0697(6) Uani 1 1 d .
C50 C 0.5211(3) 0.09843(10) 1.00583(5) 0.0374(4) Uani 1 1 d .
H50A H 0.6607 0.0824 0.9916 0.056 Uiso 1 1 calc R
H50B H 0.5434 0.0881 1.0354 0.056 Uiso 1 1 calc R
H50C H 0.5021 0.1487 1.0019 0.056 Uiso 1 1 calc R
C26 C 0.5063(3) 0.40680(9) 0.97330(5) 0.0402(4) Uani 1 1 d .
H26C H 0.3976 0.4058 0.9486 0.060 Uiso 1 1 calc R
H26A H 0.4142 0.4129 0.9979 0.060 Uiso 1 1 calc R
H26B H 0.5950 0.3629 0.9755 0.060 Uiso 1 1 calc R
C54 C 0.0364(3) 0.27248(10) 0.96601(6) 0.0420(4) Uani 1 1 d .
C53 C -0.0271(4) 0.24509(10) 0.92529(6) 0.0523(5) Uani 1 1 d .
H53C H -0.1903 0.2592 0.9168 0.079 Uiso 1 1 calc R
H53A H -0.0174 0.1942 0.9259 0.079 Uiso 1 1 calc R
H53B H 0.0833 0.2632 0.9055 0.079 Uiso 1 1 calc R

loop_
_atom_site_aniso_label
_atom_site_aniso_U_11
_atom_site_aniso_U_22
_atom_site_aniso_U_33
_atom_site_aniso_U_23
_atom_site_aniso_U_13
_atom_site_aniso_U_12
O48 0.0260(5) 0.0332(5) 0.0233(5) -0.0030(4) 0.0016(4) -0.0072(4)
O51 0.0342(6) 0.0474(7) 0.0202(5) 0.0033(4) 0.0027(4) -0.0016(5)
O49 0.0381(6) 0.0437(6) 0.0234(5) 0.0047(4) 0.0055(4) 0.0009(5)
O14 0.0318(5) 0.0390(6) 0.0254(5) -0.0022(4) 0.0069(4) -0.0114(5)
O40 0.0377(6) 0.0435(6) 0.0242(5) 0.0007(5) 0.0001(4) -0.0187(5)
O23 0.0353(6) 0.0414(6) 0.0281(5) 0.0022(5) 0.0092(4) -0.0001(5)
O25 0.0498(7) 0.0457(7) 0.0269(6) -0.0081(5) 0.0016(5) 0.0087(6)
O22 0.0343(6) 0.0357(6) 0.0258(5) -0.0083(4) 0.0067(4) -0.0112(5)
N27 0.0230(6) 0.0263(6) 0.0222(6) -0.0013(4) 0.0007(4) -0.0030(4)
C31 0.0195(6) 0.0233(6) 0.0275(7) -0.0009(5) 0.0055(5) 0.0016(5)
N1 0.0366(7) 0.0306(6) 0.0234(6) -0.0010(5) -0.0014(5) -0.0088(5)
C28 0.0226(6) 0.0232(6) 0.0234(6) -0.0042(5) -0.0014(5) 0.0020(5)
C7 0.0217(6) 0.0217(6) 0.0339(8) 0.0021(5) 0.0000(5) 0.0045(5)
C41 0.0217(6) 0.0226(6) 0.0258(7) -0.0016(5) 0.0003(5) 0.0029(5)
C5 0.0207(6) 0.0226(7) 0.0339(8) 0.0028(5) -0.0012(5) 0.0029(5)
C32 0.0209(6) 0.0280(7) 0.0214(6) -0.0027(5) 0.0029(5) -0.0011(5)
C43 0.0308(7) 0.0297(7) 0.0210(6) -0.0023(5) -0.0032(5) 0.0062(6)
C37 0.0246(7) 0.0321(7) 0.0260(7) -0.0002(6) 0.0034(5) 0.0011(6)
C2 0.0355(8) 0.0238(7) 0.0257(7) 0.0008(5) -0.0099(6) -0.0028(6)
C33 0.0230(6) 0.0237(6) 0.0263(7) -0.0022(5) 0.0051(5) 0.0035(5)
C46 0.0237(6) 0.0227(6) 0.0222(6) -0.0013(5) -0.0003(5) 0.0031(5)
C29 0.0215(6) 0.0255(7) 0.0276(7) -0.0048(5) -0.0002(5) -0.0009(5)
C6 0.0227(7) 0.0285(7) 0.0332(8) -0.0078(6) 0.0018(6) 0.0003(5)
C38 0.0226(6) 0.0265(7) 0.0254(7) -0.0007(5) 0.0047(5) 0.0026(5)
C42 0.0243(7) 0.0283(7) 0.0268(7) -0.0037(6) -0.0026(5) 0.0020(5)
C47 0.0220(6) 0.0223(6) 0.0231(6) -0.0004(5) 0.0030(5) 0.0011(5)
C35 0.0315(7) 0.0272(7) 0.0311(7) 0.0036(6) 0.0113(6) 0.0021(6)
C34 0.0263(7) 0.0249(7) 0.0314(7) -0.0012(6) 0.0065(6) 0.0001(5)
C12 0.0244(7) 0.0200(6) 0.0291(7) 0.0028(5) 0.0014(5) 0.0039(5)
C10 0.0291(7) 0.0279(7) 0.0284(7) 0.0026(6) 0.0055(6) 0.0070(6)
C36 0.0306(7) 0.0302(7) 0.0238(7) 0.0016(6) 0.0059(5) 0.0064(6)
C4 0.0273(7) 0.0261(7) 0.0378(8) 0.0044(6) -0.0041(6) -0.0042(6)
C11 0.0250(7) 0.0246(7) 0.0278(7) 0.0020(5) 0.0025(5) 0.0018(5)
C17 0.0552(10) 0.0314(8) 0.0242(7) -0.0058(6) -0.0104(7) 0.0050(7)
C21 0.0269(7) 0.0267(7) 0.0301(7) -0.0025(6) 0.0013(6) 0.0005(6)
C18 0.0424(9) 0.0343(8) 0.0229(7) -0.0021(6) -0.0059(6) 0.0109(7)
C30 0.0210(6) 0.0247(7) 0.0309(7) -0.0025(5) 0.0036(5) -0.0009(5)
C3 0.0331(8) 0.0244(7) 0.0341(8) 0.0008(6) -0.0097(6) -0.0045(6)
C16 0.0490(9) 0.0283(8) 0.0291(8) -0.0014(6) -0.0122(7) -0.0036(7)
C45 0.0241(7) 0.0275(7) 0.0247(7) -0.0002(5) 0.0007(5) 0.0014(5)
C44 0.0280(7) 0.0289(7) 0.0234(7) 0.0020(5) 0.0021(5) 0.0064(6)
C20 0.0319(7) 0.0251(7) 0.0248(7) -0.0001(5) -0.0065(6) 0.0031(6)
C13 0.0290(7) 0.0227(6) 0.0237(7) -0.0004(5) -0.0005(5) 0.0006(5)
C19 0.0332(8) 0.0296(7) 0.0258(7) -0.0021(6) -0.0040(6) 0.0047(6)
C24 0.0384(8) 0.0390(9) 0.0268(7) -0.0004(6) 0.0047(6) 0.0018(7)
C15 0.0372(8) 0.0247(7) 0.0247(7) 0.0022(5) -0.0091(6) 0.0002(6)
C39 0.0236(7) 0.0319(7) 0.0220(6) -0.0012(5) 0.0020(5) -0.0016(5)
C8 0.0220(7) 0.0270(7) 0.0417(8) 0.0040(6) 0.0028(6) 0.0015(5)
C52 0.0424(9) 0.0471(9) 0.0206(7) 0.0021(6) 0.0025(6) 0.0029(7)
C9 0.0252(7) 0.0318(8) 0.0382(8) 0.0073(6) 0.0097(6) 0.0038(6)
N55 0.0675(12) 0.1017(17) 0.0387(10) 0.0094(10) -0.0078(9) -0.0171(12)
C50 0.0408(9) 0.0491(10) 0.0225(7) -0.0011(7) 0.0037(6) 0.0018(7)
C26 0.0506(10) 0.0406(9) 0.0299(8) 0.0013(7) 0.0076(7) 0.0117(8)
C54 0.0345(9) 0.0516(10) 0.0394(9) 0.0114(8) -0.0025(7) -0.0007(7)
C53 0.0710(14) 0.0369(9) 0.0478(11) -0.0057(8) -0.0085(10) 0.0144(9)

loop_
_atom_type_symbol
_atom_type_description
_atom_type_scat_dispersion_real
_atom_type_scat_dispersion_imag
_atom_type_scat_source
C C 0.0181 0.0091 'International Tables Vol C Tables 4.2.6.8 and 6.1.1.4'
H H 0.0000 0.0000 'International Tables Vol C Tables 4.2.6.8 and 6.1.1.4'
N N 0.0311 0.0180 'International Tables Vol C Tables 4.2.6.8 and 6.1.1.4'
O O 0.0492 0.0322 'International Tables Vol C Tables 4.2.6.8 and 6.1.1.4'

loop_
_geom_angle_atom_site_label_1
_geom_angle_atom_site_label_2
_geom_angle_atom_site_label_3
_geom_angle
C44 O51 C52 117.71(13)
C36 O49 C50 117.14(12)
C13 O14 H14 109.5
C39 O40 H40 109.5
C10 O23 C24 117.33(12)
C18 O25 C26 117.49(13)
C47 N27 C28 112.33(11)
C47 N27 C32 124.37(12)
C28 N27 C32 120.10(11)
C30 C31 C33 132.09(13)
C30 C31 C32 121.43(13)
C33 C31 C32 106.31(12)
C21 N1 C2 112.64(13)
C21 N1 C6 125.45(12)
C2 N1 C6 120.69(13)
C29 C28 N27 120.46(13)
C29 C28 C41 133.50(13)
N27 C28 C41 105.67(12)
C12 C7 C8 119.78(14)
C12 C7 C5 108.95(13)
C8 C7 C5 130.99(14)
C42 C41 C46 119.51(13)
C42 C41 C28 132.44(13)
C46 C41 C28 108.01(12)
C4 C5 C7 130.49(14)
C4 C5 C6 122.05(14)
C7 C5 C6 106.89(12)
N27 C32 C31 109.71(11)
N27 C32 C39 116.11(11)
C31 C32 C39 104.91(11)
N27 C32 H32 108.6
C31 C32 H32 108.6
C39 C32 H32 108.6
C42 C43 C44 120.77(13)
C42 C43 H43 119.6
C44 C43 H43 119.6
C38 C37 C36 118.08(14)
C38 C37 H37 121.0
C36 C37 H37 121.0
C3 C2 N1 121.64(14)
C3 C2 C15 133.13(14)
N1 C2 C15 105.18(13)
C38 C33 C34 119.37(13)
C38 C33 C31 109.42(12)
C34 C33 C31 131.21(13)
C45 C46 C41 122.61(13)
C45 C46 C47 129.32(13)
C41 C46 C47 108.07(12)
C28 C29 C30 119.58(13)
C28 C29 H29 120.2
C30 C29 H29 120.2
N1 C6 C5 111.64(12)
N1 C6 C13 117.28(12)
C5 C6 C13 104.75(12)
N1 C6 H6 107.6
C5 C6 H6 107.6
C13 C6 H6 107.6
C37 C38 C33 121.89(13)
C37 C38 C39 127.06(13)
C33 C38 C39 111.04(12)
C41 C42 C43 118.84(13)
C41 C42 H42 120.6
C43 C42 H42 120.6
O48 C47 N27 124.51(13)
O48 C47 C46 129.90(13)
N27 C47 C46 105.55(11)
C34 C35 C36 120.55(14)
C34 C35 H35 119.7
C36 C35 H35 119.7
C35 C34 C33 119.36(14)
C35 C34 H34 120.3
C33 C34 H34 120.3
C11 C12 C7 122.02(13)
C11 C12 C13 126.62(13)
C7 C12 C13 111.22(13)
O23 C10 C11 124.32(14)
O23 C10 C9 114.76(13)
C11 C10 C9 120.91(14)
O49 C36 C37 124.03(14)
O49 C36 C35 115.22(13)
C37 C36 C35 120.73(14)
C5 C4 C3 120.06(14)
C5 C4 H4 120.0
C3 C4 H4 120.0
C12 C11 C10 117.57(14)
C12 C11 H11 121.2
C10 C11 H11 121.2
C16 C17 C18 121.29(15)
C16 C17 H17 119.4
C18 C17 H17 119.4
O22 C21 N1 126.57(14)
O22 C21 C20 128.12(14)
N1 C21 C20 105.04(13)
O25 C18 C19 124.01(16)
O25 C18 C17 115.27(14)
C19 C18 C17 120.72(16)
C31 C30 C29 119.92(13)
C31 C30 H30 120.0
C29 C30 H30 120.0
C2 C3 C4 119.86(14)
C2 C3 H3 120.1
C4 C3 H3 120.1
C17 C16 C15 118.82(16)
C17 C16 H16 120.6
C15 C16 H16 120.6
C46 C45 C44 117.36(13)
C46 C45 H45 121.3
C44 C45 H45 121.3
O51 C44 C45 115.05(13)
O51 C44 C43 124.07(13)
C45 C44 C43 120.88(13)
C19 C20 C15 122.98(14)
C19 C20 C21 128.32(14)
C15 C20 C21 108.69(13)
O14 C13 C12 110.90(11)
O14 C13 C6 117.06(12)
C12 C13 C6 102.67(12)
O14 C13 H13 108.6
C12 C13 H13 108.6
C6 C13 H13 108.6
C20 C19 C18 117.08(15)
C20 C19 H19 121.5
C18 C19 H19 121.5
O23 C24 H24B 109.5
O23 C24 H24C 109.5
H24B C24 H24C 109.5
O23 C24 H24A 109.5
H24B C24 H24A 109.5
H24C C24 H24A 109.5
C20 C15 C16 119.09(15)
C20 C15 C2 108.31(13)
C16 C15 C2 132.54(15)
O40 C39 C38 110.87(11)
O40 C39 C32 115.33(12)
C38 C39 C32 102.14(11)
O40 C39 H39 109.4
C38 C39 H39 109.4
C32 C39 H39 109.4
C9 C8 C7 118.81(14)
C9 C8 H8 120.6
C7 C8 H8 120.6
O51 C52 H52B 109.5
O51 C52 H52C 109.5
H52B C52 H52C 109.5
O51 C52 H52A 109.5
H52B C52 H52A 109.5
H52C C52 H52A 109.5
C8 C9 C10 120.90(14)
C8 C9 H9 119.6
C10 C9 H9 119.6
O49 C50 H50A 109.5
O49 C50 H50B 109.5
H50A C50 H50B 109.5
O49 C50 H50C 109.5
H50A C50 H50C 109.5
H50B C50 H50C 109.5
O25 C26 H26C 109.5
O25 C26 H26A 109.5
H26C C26 H26A 109.5
O25 C26 H26B 109.5
H26C C26 H26B 109.5
H26A C26 H26B 109.5
N55 C54 C53 178.6(2)
C54 C53 H53C 109.5
C54 C53 H53A 109.5
H53C C53 H53A 109.5
C54 C53 H53B 109.5
H53C C53 H53B 109.5
H53A C53 H53B 109.5

loop_
_geom_bond_atom_site_label_1
_geom_bond_atom_site_label_2
_geom_bond_distance
O48 C47 1.2264(17)
O51 C44 1.3677(18)
O51 C52 1.4256(18)
O49 C36 1.3691(17)
O49 C50 1.428(2)
O14 C13 1.3917(18)
O14 H14 0.8400
O40 C39 1.4118(18)
O40 H40 0.8400
O23 C10 1.3666(18)
O23 C24 1.426(2)
O25 C18 1.364(2)
O25 C26 1.431(2)
O22 C21 1.2312(18)
N27 C47 1.3723(18)
N27 C28 1.4123(17)
N27 C32 1.4542(17)
C31 C30 1.348(2)
C31 C33 1.4575(19)
C31 C32 1.5157(19)
N1 C21 1.372(2)
N1 C2 1.4178(18)
N1 C6 1.4554(19)
C28 C29 1.348(2)
C28 C41 1.4582(19)
C7 C12 1.396(2)
C7 C8 1.399(2)
C7 C5 1.454(2)
C41 C42 1.3860(19)
C41 C46 1.4012(19)
C5 C4 1.345(2)
C5 C6 1.516(2)
C32 C39 1.5421(19)
C32 H32 1.0000
C43 C42 1.394(2)
C43 C44 1.399(2)
C43 H43 0.9500
C37 C38 1.389(2)
C37 C36 1.394(2)
C37 H37 0.9500
C2 C3 1.346(2)
C2 C15 1.453(2)
C33 C38 1.396(2)
C33 C34 1.401(2)
C46 C45 1.381(2)
C46 C47 1.4810(18)
C29 C30 1.445(2)
C29 H29 0.9500
C6 C13 1.536(2)
C6 H6 1.0000
C38 C39 1.5130(19)
C42 H42 0.9500
C35 C34 1.384(2)
C35 C36 1.402(2)
C35 H35 0.9500
C34 H34 0.9500
C12 C11 1.390(2)
C12 C13 1.5152(19)
C10 C11 1.395(2)
C10 C9 1.402(2)
C4 C3 1.442(2)
C4 H4 0.9500
C11 H11 0.9500
C17 C16 1.374(3)
C17 C18 1.405(3)
C17 H17 0.9500
C21 C20 1.477(2)
C18 C19 1.391(2)
C30 H30 0.9500
C3 H3 0.9500
C16 C15 1.402(2)
C16 H16 0.9500
C45 C44 1.396(2)
C45 H45 0.9500
C20 C19 1.388(2)
C20 C15 1.392(2)
C13 H13 1.0000
C19 H19 0.9500
C24 H24B 0.9800
C24 H24C 0.9800
C24 H24A 0.9800
C39 H39 1.0000
C8 C9 1.381(2)
C8 H8 0.9500
C52 H52B 0.9800
C52 H52C 0.9800
C52 H52A 0.9800
C9 H9 0.9500
N55 C54 1.142(3)
C50 H50A 0.9800
C50 H50B 0.9800
C50 H50C 0.9800
C26 H26C 0.9800
C26 H26A 0.9800
C26 H26B 0.9800
C54 C53 1.446(3)
C53 H53C 0.9800
C53 H53A 0.9800
C53 H53B 0.9800

loop_
_geom_torsion_atom_site_label_1
_geom_torsion_atom_site_label_2
_geom_torsion_atom_site_label_3
_geom_torsion_atom_site_label_4
_geom_torsion
C47 N27 C28 C29 177.95(13)
C32 N27 C28 C29 -21.40(19)
C47 N27 C28 C41 4.03(15)
C32 N27 C28 C41 164.68(12)
C29 C28 C41 C42 4.8(3)
N27 C28 C41 C42 177.57(15)
C29 C28 C41 C46 -172.82(15)
N27 C28 C41 C46 -0.04(15)
C12 C7 C5 C4 -155.36(15)
C8 C7 C5 C4 18.4(3)
C12 C7 C5 C6 15.88(15)
C8 C7 C5 C6 -170.34(14)
C47 N27 C32 C31 -167.70(12)
C28 N27 C32 C31 34.10(17)
C47 N27 C32 C39 -49.02(18)
C28 N27 C32 C39 152.78(13)
C30 C31 C32 N27 -26.58(18)
C33 C31 C32 N27 149.23(11)
C30 C31 C32 C39 -151.97(13)
C33 C31 C32 C39 23.85(14)
C21 N1 C2 C3 178.51(14)
C6 N1 C2 C3 10.5(2)
C21 N1 C2 C15 -3.99(17)
C6 N1 C2 C15 -172.02(13)
C30 C31 C33 C38 160.87(15)
C32 C31 C33 C38 -14.32(15)
C30 C31 C33 C34 -18.7(3)
C32 C31 C33 C34 166.14(14)
C42 C41 C46 C45 -1.8(2)
C28 C41 C46 C45 176.17(13)
C42 C41 C46 C47 178.46(12)
C28 C41 C46 C47 -3.56(15)
N27 C28 C29 C30 -2.9(2)
C41 C28 C29 C30 169.05(14)
C21 N1 C6 C5 171.62(13)
C2 N1 C6 C5 -21.97(19)
C21 N1 C6 C13 50.8(2)
C2 N1 C6 C13 -142.82(14)
C4 C5 C6 N1 20.82(19)
C7 C5 C6 N1 -151.33(12)
C4 C5 C6 C13 148.73(14)
C7 C5 C6 C13 -23.42(14)
C36 C37 C38 C33 -0.6(2)
C36 C37 C38 C39 -179.39(14)
C34 C33 C38 C37 -0.8(2)
C31 C33 C38 C37 179.64(13)
C34 C33 C38 C39 178.18(12)
C31 C33 C38 C39 -1.42(16)
C46 C41 C42 C43 1.1(2)
C28 C41 C42 C43 -176.25(14)
C44 C43 C42 C41 0.4(2)
C28 N27 C47 O48 171.83(13)
C32 N27 C47 O48 12.2(2)
C28 N27 C47 C46 -6.13(15)
C32 N27 C47 C46 -165.80(12)
C45 C46 C47 O48 8.4(2)
C41 C46 C47 O48 -171.90(14)
C45 C46 C47 N27 -173.81(14)
C41 C46 C47 N27 5.90(15)
C36 C35 C34 C33 0.1(2)
C38 C33 C34 C35 1.0(2)
C31 C33 C34 C35 -179.49(14)
C8 C7 C12 C11 -0.2(2)
C5 C7 C12 C11 174.41(13)
C8 C7 C12 C13 -176.21(12)
C5 C7 C12 C13 -1.62(15)
C24 O23 C10 C11 5.6(2)
C24 O23 C10 C9 -173.18(13)
C50 O49 C36 C37 0.3(2)
C50 O49 C36 C35 -178.64(13)
C38 C37 C36 O49 -177.07(13)
C38 C37 C36 C35 1.8(2)
C34 C35 C36 O49 177.39(13)
C34 C35 C36 C37 -1.6(2)
C7 C5 C4 C3 162.65(14)
C6 C5 C4 C3 -7.4(2)
C7 C12 C11 C10 -0.2(2)
C13 C12 C11 C10 175.23(13)
O23 C10 C11 C12 -178.21(13)
C9 C10 C11 C12 0.5(2)
C2 N1 C21 O22 -170.31(15)
C6 N1 C21 O22 -3.0(3)
C2 N1 C21 C20 4.05(16)
C6 N1 C21 C20 171.40(13)
C26 O25 C18 C19 8.5(2)
C26 O25 C18 C17 -171.71(14)
C16 C17 C18 O25 179.17(14)
C16 C17 C18 C19 -1.1(2)
C33 C31 C30 C29 -168.89(14)
C32 C31 C30 C29 5.7(2)
C28 C29 C30 C31 10.5(2)
N1 C2 C3 C4 5.0(2)
C15 C2 C3 C4 -171.66(15)
C5 C4 C3 C2 -6.4(2)
C18 C17 C16 C15 -0.1(2)
C41 C46 C45 C44 0.8(2)
C47 C46 C45 C44 -179.53(13)
C52 O51 C44 C45 179.33(13)
C52 O51 C44 C43 -0.5(2)
C46 C45 C44 O51 -178.97(12)
C46 C45 C44 C43 0.8(2)
C42 C43 C44 O51 178.32(13)
C42 C43 C44 C45 -1.5(2)
O22 C21 C20 C19 -9.6(3)
N1 C21 C20 C19 176.13(14)
O22 C21 C20 C15 171.72(15)
N1 C21 C20 C15 -2.51(16)
C11 C12 C13 O14 45.55(19)
C7 C12 C13 O14 -138.65(12)
C11 C12 C13 C6 171.34(13)
C7 C12 C13 C6 -12.85(15)
N1 C6 C13 O14 -92.46(16)
C5 C6 C13 O14 143.14(12)
N1 C6 C13 C12 145.84(13)
C5 C6 C13 C12 21.45(14)
C15 C20 C19 C18 0.0(2)
C21 C20 C19 C18 -178.46(14)
O25 C18 C19 C20 -179.18(14)
C17 C18 C19 C20 1.1(2)
C19 C20 C15 C16 -1.1(2)
C21 C20 C15 C16 177.61(13)
C19 C20 C15 C2 -178.57(13)
C21 C20 C15 C2 0.15(16)
C17 C16 C15 C20 1.1(2)
C17 C16 C15 C2 177.85(16)
C3 C2 C15 C20 179.27(16)
N1 C2 C15 C20 2.19(16)
C3 C2 C15 C16 2.3(3)
N1 C2 C15 C16 -174.80(16)
C37 C38 C39 O40 -41.7(2)
C33 C38 C39 O40 139.39(12)
C37 C38 C39 C32 -165.13(14)
C33 C38 C39 C32 15.99(15)
N27 C32 C39 O40 94.78(15)
C31 C32 C39 O40 -143.95(12)
N27 C32 C39 C38 -144.89(12)
C31 C32 C39 C38 -23.62(14)
C12 C7 C8 C9 0.2(2)
C5 C7 C8 C9 -173.04(14)
C7 C8 C9 C10 0.2(2)
O23 C10 C9 C8 178.32(13)
C11 C10 C9 C8 -0.5(2)
